data_4114858
loop_
_publ_author_name
'Takuya Kochi'
'Tony P. Tang'
'Jonathan A. Ellman'

_publ_section_title
;
 Asymmetric Synthesis of syn- and anti-1,3-Amino Alcohols
;
_journal_name_full 'Journal of the American Chemical Society'
_journal_page_first 6518
_journal_page_last 6519
_journal_paper_doi 10.1021/ja026292g
_journal_volume 124
_journal_year 2002
_chemical_formula_moiety 'C19 H23 N O2 S '
_chemical_formula_sum 'C19 H23 N O2 S'
_chemical_formula_weight 329.46
_space_group_IT_number 19
_symmetry_cell_setting orthorhombic
_symmetry_Int_Tables_number 19
_symmetry_space_group_name_Hall 'P 2ac 2ab'
_symmetry_space_group_name_H-M 'P 21 21 21'
_audit_creation_date 'Thu Feb  7 09:56:08 2002'
_audit_creation_method 'by teXsan'
_cell_angle_alpha 90
_cell_angle_beta 90
_cell_angle_gamma 90
_cell_formula_units_Z 4
_cell_length_a 7.2867(2)
_cell_length_b 12.3688(4)
_cell_length_c 19.2042(5)
_cell_measurement_reflns_used 4169
_cell_measurement_temperature 122.2
_cell_measurement_theta_max 22.5
_cell_measurement_theta_min 1.8
_cell_volume 1730.83(9)
_computing_cell_refinement 'Bruker SAINT v5.04'
_computing_data_collection 'Bruker SMART v5.0'
_computing_data_reduction 'Bruker SAINT v5.04'
_computing_publication_material teXsan
_computing_structure_refinement teXsan
_computing_structure_solution SIR97
_diffrn_measured_fraction_theta_full 1.6556
_diffrn_measured_fraction_theta_max 1.6556
_diffrn_measurement_device_type 'SMART CCD'
_diffrn_measurement_method \w-scan
_diffrn_radiation_type 'Mo K\a'
_diffrn_radiation_wavelength 0.7107
_diffrn_reflns_av_R_equivalents 0.039
_diffrn_reflns_limit_h_max 8
_diffrn_reflns_limit_h_min 0
_diffrn_reflns_limit_k_max 14
_diffrn_reflns_limit_k_min 0
_diffrn_reflns_limit_l_max 21
_diffrn_reflns_limit_l_min -21
_diffrn_reflns_number 2871
_diffrn_reflns_theta_full 24.72
_diffrn_reflns_theta_max 24.72
_exptl_absorpt_coefficient_mu 0.196
_exptl_absorpt_correction_T_max 0.990
_exptl_absorpt_correction_T_min 0.620
_exptl_absorpt_correction_type empirical
_exptl_absorpt_process_details 'Blessing, 1995'
_exptl_crystal_colour colorless
_exptl_crystal_density_diffrn 1.264
_exptl_crystal_description columnar
_exptl_crystal_size_max 0.350
_exptl_crystal_size_mid 0.270
_exptl_crystal_size_min 0.220
_refine_diff_density_max 0.15
_refine_diff_density_min -0.27
_refine_ls_extinction_method none
_refine_ls_goodness_of_fit_ref 1.300
_refine_ls_hydrogen_treatment noref
_refine_ls_number_parameters 208
_refine_ls_number_reflns 2488
_refine_ls_R_factor_gt 0.0319
_refine_ls_shift/su_max 0.0011
_refine_ls_structure_factor_coef F
_refine_ls_weighting_details 'w = 1/[\s^2^(Fo) + 0.00022|Fo|^2^]'
_refine_ls_weighting_scheme calc
_refine_ls_wR_factor_ref 0.0373
_reflns_number_gt 2488
_reflns_number_total 2851
_reflns_threshold_expression F^2^>3.0\s(F^2^)
_cod_data_source_file ja026292g_s2_1.cif
_cod_data_source_block 2e
_cod_original_sg_symbol_H-M 'P 21 21 21 '
_cod_original_formula_sum 'C19 H23 N O2 S '
_cod_database_code 4114858

loop_
_symmetry_equiv_pos_as_xyz
x,y,z
1/2-x,-y,1/2+z
1/2+x,1/2-y,-z
-x,1/2+y,1/2-z

loop_
_atom_site_label
_atom_site_type_symbol
_atom_site_fract_x
_atom_site_fract_y
_atom_site_fract_z
_atom_site_U_iso_or_equiv
_atom_site_adp_type
_atom_site_occupancy
_atom_site_calc_flag
S1 S 0.18997(8) -0.07729(4) 0.33095(3) 0.0202(1) Uani 1.00 d
O1 O 0.0062(2) -0.1118(1) 0.30239(8) 0.0260(4) Uani 1.00 d
O2 O -0.2563(2) 0.0184(1) 0.36261(8) 0.0289(5) Uani 1.00 d
N1 N 0.1941(3) 0.0478(1) 0.36269(8) 0.0187(5) Uani 1.00 d
C1 C 0.0972(3) 0.1295(2) 0.3433(1) 0.0175(6) Uani 1.00 d
C2 C -0.0543(3) 0.1288(2) 0.2895(1) 0.0196(6) Uani 1.00 d
C3 C -0.2465(3) 0.1144(2) 0.3222(1) 0.0212(6) Uani 1.00 d
C4 C 0.2089(3) -0.1450(2) 0.4170(1) 0.0194(6) Uani 1.00 d
C5 C 0.0536(3) -0.1089(2) 0.4642(1) 0.0261(6) Uani 1.00 d
C6 C 0.3959(3) -0.1170(2) 0.4465(1) 0.0285(7) Uani 1.00 d
C7 C 0.1947(3) -0.2658(2) 0.4001(1) 0.0229(6) Uani 1.00 d
C8 C 0.1355(3) 0.2328(2) 0.3814(1) 0.0186(6) Uani 1.00 d
C9 C 0.2666(3) 0.2343(2) 0.4346(1) 0.0260(6) Uani 1.00 d
C10 C 0.2975(4) 0.3269(2) 0.4728(1) 0.0298(7) Uani 1.00 d
C11 C 0.1981(4) 0.4201(2) 0.4595(1) 0.0282(6) Uani 1.00 d
C12 C 0.0716(3) 0.4206(2) 0.4063(1) 0.0295(7) Uani 1.00 d
C13 C 0.0396(3) 0.3279(2) 0.3676(1) 0.0254(6) Uani 1.00 d
C14 C -0.3937(3) 0.1176(2) 0.2665(1) 0.0185(6) Uani 1.00 d
C15 C -0.5031(3) 0.2083(2) 0.2587(1) 0.0234(6) Uani 1.00 d
C16 C -0.6385(3) 0.2123(2) 0.2077(1) 0.0287(7) Uani 1.00 d
C17 C -0.6632(3) 0.1246(2) 0.1640(1) 0.0286(6) Uani 1.00 d
C18 C -0.5535(3) 0.0341(2) 0.1706(1) 0.0286(6) Uani 1.00 d
C19 C -0.4192(3) 0.0306(2) 0.2219(1) 0.0251(6) Uani 1.00 d
H1 H -0.0518 0.1953 0.2648 0.0235 Uiso 1.00 calc
H2 H -0.0332 0.0708 0.2580 0.0235 Uiso 1.00 calc
H3 H -0.2668 0.1739 0.3526 0.0256 Uiso 1.00 calc
H4 H 0.0651 -0.0337 0.4734 0.0312 Uiso 1.00 calc
H5 H -0.0606 -0.1223 0.4420 0.0312 Uiso 1.00 calc
H6 H 0.0590 -0.1478 0.5067 0.0312 Uiso 1.00 calc
H7 H 0.4158 -0.1568 0.4881 0.0344 Uiso 1.00 calc
H8 H 0.4881 -0.1346 0.4135 0.0344 Uiso 1.00 calc
H9 H 0.4008 -0.0417 0.4564 0.0344 Uiso 1.00 calc
H10 H 0.0814 -0.2797 0.3773 0.0275 Uiso 1.00 calc
H11 H 0.2933 -0.2861 0.3704 0.0275 Uiso 1.00 calc
H12 H 0.2007 -0.3064 0.4420 0.0275 Uiso 1.00 calc
H13 H 0.3349 0.1708 0.4446 0.0313 Uiso 1.00 calc
H14 H 0.3880 0.3267 0.5085 0.0358 Uiso 1.00 calc
H15 H 0.2169 0.4830 0.4869 0.0340 Uiso 1.00 calc
H16 H 0.0058 0.4850 0.3959 0.0355 Uiso 1.00 calc
H17 H -0.0488 0.3291 0.3312 0.0306 Uiso 1.00 calc
H18 H -0.4856 0.2685 0.2887 0.0280 Uiso 1.00 calc
H19 H -0.7134 0.2749 0.2029 0.0343 Uiso 1.00 calc
H20 H -0.7561 0.1267 0.1293 0.0345 Uiso 1.00 calc
H21 H -0.5698 -0.0256 0.1401 0.0343 Uiso 1.00 calc
H22 H -0.3446 -0.0320 0.2266 0.0300 Uiso 1.00 calc
H23 H -0.1816 -0.0316 0.3416 0.0343 Uiso 1.00 calc

loop_
_atom_site_aniso_label
_atom_site_aniso_U_11
_atom_site_aniso_U_22
_atom_site_aniso_U_33
_atom_site_aniso_U_12
_atom_site_aniso_U_13
_atom_site_aniso_U_23
S1 0.0269(3) 0.0180(3) 0.0157(3) -0.0015(3) 0.0010(3) 0.0004(2)
O1 0.0333(10) 0.0211(9) 0.0238(8) -0.0064(7) -0.0087(7) 0.0006(7)
O2 0.0259(9) 0.0361(10) 0.0247(8) -0.0017(7) 0.0006(7) 0.0129(7)
N1 0.0233(10) 0.0160(9) 0.0167(9) -0.0037(9) -0.0003(9) 0.0003(7)
C1 0.019(1) 0.021(1) 0.013(1) -0.0040(9) 0.0044(9) 0.0032(9)
C2 0.024(1) 0.018(1) 0.017(1) -0.0024(10) -0.0027(10) -0.0005(10)
C3 0.024(1) 0.021(1) 0.018(1) -0.0013(9) 0.0006(9) -0.0006(9)
C4 0.024(1) 0.018(1) 0.017(1) 0.0000(10) 0.000(1) 0.0021(9)
C5 0.035(1) 0.025(1) 0.018(1) 0.003(1) 0.007(1) 0.0036(10)
C6 0.030(1) 0.025(1) 0.030(1) -0.002(1) -0.007(1) 0.005(1)
C7 0.027(1) 0.019(1) 0.023(1) 0.002(1) 0.003(1) 0.0022(9)
C8 0.021(1) 0.018(1) 0.017(1) -0.0041(9) 0.0023(9) 0.0018(10)
C9 0.028(1) 0.024(1) 0.027(1) 0.002(1) -0.006(1) 0.001(1)
C10 0.031(1) 0.031(1) 0.027(1) -0.001(1) -0.010(1) -0.004(1)
C11 0.032(1) 0.024(1) 0.029(1) -0.003(1) -0.001(1) -0.008(1)
C12 0.033(1) 0.020(1) 0.036(1) 0.003(1) -0.005(1) -0.002(1)
C13 0.027(1) 0.026(1) 0.024(1) -0.002(1) -0.004(1) 0.001(1)
C14 0.017(1) 0.021(1) 0.017(1) -0.0031(9) 0.0034(9) 0.0035(10)
C15 0.023(1) 0.026(1) 0.021(1) 0.000(1) 0.0053(10) 0.000(1)
C16 0.019(1) 0.038(2) 0.029(1) 0.009(1) 0.0031(10) 0.007(1)
C17 0.018(1) 0.044(1) 0.024(1) -0.005(1) -0.003(1) 0.009(1)
C18 0.031(1) 0.031(1) 0.024(1) -0.011(1) -0.005(1) 0.000(1)
C19 0.028(1) 0.022(1) 0.026(1) -0.001(1) -0.002(1) 0.003(1)

loop_
_atom_type_symbol
_atom_type_description
_atom_type_scat_dispersion_real
_atom_type_scat_dispersion_imag
_atom_type_scat_source
S S 0.125 0.123
;International Tables for Crystallography
(1992, Vol. C, Tables 4.2.6.8 and 6.1.1.1)
;
O O 0.011 0.006
;International Tables for Crystallography
(1992, Vol. C, Tables 4.2.6.8 and 6.1.1.1)
;
N N 0.006 0.003
;International Tables for Crystallography
(1992, Vol. C, Tables 4.2.6.8 and 6.1.1.1)
;
C C 0.003 0.002
;International Tables for Crystallography
(1992, Vol. C, Tables 4.2.6.8 and 6.1.1.1)
;
H H 0.000 0.000
;International Tables for Crystallography
(1992, Vol. C, Table 6.1.1.2)
;

loop_
_geom_angle_atom_site_label_1
_geom_angle_atom_site_label_2
_geom_angle_atom_site_label_3
_geom_angle
O1 S1 N1 114.38(9)
O1 S1 C4 105.16(9)
N1 S1 C4 95.28(9)
S1 N1 C1 127.9(2)
N1 C1 C2 126.4(2)
N1 C1 C8 115.2(2)
C2 C1 C8 118.4(2)
C1 C2 C3 112.6(2)
O2 C3 C2 111.3(2)
O2 C3 C14 111.8(2)
C2 C3 C14 110.6(2)
S1 C4 C5 110.1(1)
S1 C4 C6 107.2(1)
S1 C4 C7 104.3(1)
C5 C4 C6 112.3(2)
C5 C4 C7 111.3(2)
C6 C4 C7 111.3(2)
C1 C8 C9 119.7(2)
C1 C8 C13 122.2(2)
C9 C8 C13 118.0(2)
C8 C9 C10 120.8(2)
C9 C10 C11 120.5(2)
C10 C11 C12 119.4(2)
C11 C12 C13 120.4(2)
C8 C13 C12 120.8(2)
C3 C14 C15 120.3(2)
C3 C14 C19 120.7(2)
C15 C14 C19 119.0(2)
C14 C15 C16 120.9(2)
C15 C16 C17 119.4(2)
C16 C17 C18 120.3(2)
C17 C18 C19 119.9(2)
C14 C19 C18 120.5(2)

loop_
_geom_bond_atom_site_label_1
_geom_bond_atom_site_label_2
_geom_bond_distance
_geom_bond_publ_flag
S1 O1 1.509(2) yes
S1 N1 1.663(2) yes
S1 C4 1.857(2) yes
O2 C3 1.421(3) yes
N1 C1 1.288(3) yes
C1 C2 1.513(3) yes
C1 C8 1.498(3) yes
C2 C3 1.545(3) yes
C3 C14 1.515(3) yes
C4 C5 1.517(3) yes
C4 C6 1.516(3) yes
C4 C7 1.533(3) yes
C8 C9 1.399(3) yes
C8 C13 1.393(3) yes
C9 C10 1.378(3) yes
C10 C11 1.385(3) yes
C11 C12 1.377(3) yes
C12 C13 1.386(3) yes
C14 C15 1.385(3) yes
C14 C19 1.387(3) yes
C15 C16 1.392(3) yes
C16 C17 1.383(3) yes
C17 C18 1.382(3) yes
C18 C19 1.389(3) yes

loop_
_geom_contact_atom_site_label_1
_geom_contact_atom_site_label_2
_geom_contact_distance
_geom_contact_site_symmetry_2
O1 C13 3.365(3) 4_545
O1 C16 3.456(3) 4_445
O2 C6 3.438(3) 1_455
O2 C11 3.516(3) 3_456
N1 C15 3.577(3) 1_655
C1 C16 3.397(3) 1_655
C1 C15 3.473(3) 1_655
C2 C16 3.566(3) 1_655
C8 C15 3.546(3) 1_655
O1 O2 2.755(2) .

loop_
_geom_torsion_atom_site_label_1
_geom_torsion_atom_site_label_2
_geom_torsion_atom_site_label_3
_geom_torsion_atom_site_label_4
_geom_torsion
S1 N1 C1 C2 4.5(3)
S1 N1 C1 C8 -178.8(1)
O1 S1 N1 C1 -30.0(2)
O1 S1 C4 C5 -60.1(2)
O1 S1 C4 C6 177.4(1)
O1 S1 C4 C7 59.3(2)
O2 C3 C2 C1 -56.8(2)
O2 C3 C14 C15 130.5(2)
O2 C3 C14 C19 -50.5(3)
N1 S1 C4 C5 56.9(2)
N1 S1 C4 C6 -65.6(2)
N1 S1 C4 C7 176.4(2)
N1 C1 C2 C3 94.7(2)
N1 C1 C8 C9 -1.1(3)
N1 C1 C8 C13 -178.6(2)
C1 N1 S1 C4 -139.3(2)
C1 C2 C3 C14 178.3(2)
C1 C8 C9 C10 -176.7(2)
C1 C8 C13 C12 176.6(2)
C2 C1 C8 C9 175.9(2)
C2 C1 C8 C13 -1.7(3)
C2 C3 C14 C15 -104.9(2)
C2 C3 C14 C19 74.1(2)
C3 C2 C1 C8 -81.9(2)
C3 C14 C15 C16 179.8(2)
C3 C14 C19 C18 -179.5(2)
C8 C9 C10 C11 0.5(4)
C8 C13 C12 C11 -0.5(3)
C9 C8 C13 C12 -0.9(3)
C9 C10 C11 C12 -2.0(4)
C10 C9 C8 C13 0.9(3)
C10 C11 C12 C13 1.9(4)
C14 C15 C16 C17 -0.3(3)
C14 C19 C18 C17 -0.3(3)
C15 C14 C19 C18 -0.5(3)
C15 C16 C17 C18 -0.5(3)
C16 C15 C14 C19 0.8(3)
C16 C17 C18 C19 0.8(3)
